data_4502230
loop_
_publ_author_name
'Lin, Jian-Di'
'Long, Xi-Fa'
'Lin, Ping'
'Du, Shao-Wu'

_publ_section_title
;
 A Series of Cation-Templated, Polycarboxylate-Based Cd(II) or
 Cd(II)/Li(I) Frameworks with Second-Order Nonlinear Optical and
 Ferroelectric Properties
;
_journal_issue 1
_journal_name_full 'Crystal Growth &amp; Design'
_journal_page_first 146
_journal_paper_doi 10.1021/cg9007476
_journal_volume 10
_journal_year 2010
_chemical_formula_sum 'C22 H30 Cd N2 O13'
_chemical_formula_weight 642.88
_chemical_name_systematic
; 
 ? 
;
_space_group_IT_number 9
_symmetry_cell_setting monoclinic
_symmetry_space_group_name_Hall 'C -2yc'
_symmetry_space_group_name_H-M 'C 1 c 1'
_atom_sites_solution_hydrogens geom
_atom_sites_solution_primary direct
_atom_sites_solution_secondary difmap
_audit_creation_method SHELXL-97
_cell_angle_alpha 90.00
_cell_angle_beta 99.737(4)
_cell_angle_gamma 90.00
_cell_formula_units_Z 4
_cell_length_a 14.141(4)
_cell_length_b 14.517(3)
_cell_length_c 13.029(3)
_cell_measurement_reflns_used 3738
_cell_measurement_temperature 150(2)
_cell_measurement_theta_max 27.4835
_cell_measurement_theta_min 3.9679
_cell_volume 2636.1(11)
_computing_cell_refinement 'CrystalClear (Rigaku/MSC Inc., 2005)'
_computing_data_collection 'CrystalClear (Rigaku/MSC Inc., 2005)'
_computing_data_reduction 'CrystalClear (Rigaku/MSC Inc., 2005)'
_computing_structure_refinement 'SHELXL-97 (Sheldrick, 1997)'
_computing_structure_solution 'SHELXS-97 (Sheldrick, 1990)'
_diffrn_ambient_temperature 150(2)
_diffrn_detector_area_resol_mean 28.5714
_diffrn_measured_fraction_theta_full 0.975
_diffrn_measured_fraction_theta_max 0.975
_diffrn_measurement_device_type 'Saturn70 (4x4 bin mode)'
_diffrn_measurement_method CCD_Profile_fitting
_diffrn_radiation_monochromator 'Graphite Monochromator'
_diffrn_radiation_source 'fine-focus sealed tube'
_diffrn_radiation_type MoK\a
_diffrn_radiation_wavelength 0.71073
_diffrn_reflns_av_R_equivalents 0.0226
_diffrn_reflns_av_sigmaI/netI 0.0360
_diffrn_reflns_limit_h_max 18
_diffrn_reflns_limit_h_min -18
_diffrn_reflns_limit_k_max 18
_diffrn_reflns_limit_k_min -17
_diffrn_reflns_limit_l_max 16
_diffrn_reflns_limit_l_min -16
_diffrn_reflns_number 9836
_diffrn_reflns_theta_full 27.49
_diffrn_reflns_theta_max 27.49
_diffrn_reflns_theta_min 3.97
_exptl_absorpt_coefficient_mu 0.897
_exptl_absorpt_correction_T_max 1.0000
_exptl_absorpt_correction_T_min 0.3848
_exptl_absorpt_correction_type multi-scan
_exptl_crystal_colour colorless
_exptl_crystal_density_diffrn 1.605
_exptl_crystal_density_method 'not measured'
_exptl_crystal_description prism
_exptl_crystal_F_000 1288
_exptl_crystal_size_max 0.20
_exptl_crystal_size_mid 0.20
_exptl_crystal_size_min 0.20
_refine_diff_density_max 2.136
_refine_diff_density_min -0.844
_refine_diff_density_rms 0.119
_refine_ls_abs_structure_details 'Flack H D (1983), Acta Cryst. A39, 876-881'
_refine_ls_abs_structure_Flack 0.06(4)
_refine_ls_extinction_method none
_refine_ls_goodness_of_fit_ref 1.059
_refine_ls_hydrogen_treatment constr
_refine_ls_matrix_type full
_refine_ls_number_parameters 289
_refine_ls_number_reflns 5145
_refine_ls_number_restraints 2
_refine_ls_restrained_S_all 1.059
_refine_ls_R_factor_all 0.0433
_refine_ls_R_factor_gt 0.0413
_refine_ls_shift/su_max 0.006
_refine_ls_shift/su_mean 0.001
_refine_ls_structure_factor_coef Fsqd
_refine_ls_weighting_details 'calc w=1/[\s^2^(Fo^2^)+(0.0778P)^2^+7.8337P] where P=(Fo^2^+2Fc^2^)/3'
_refine_ls_weighting_scheme calc
_refine_ls_wR_factor_gt 0.1153
_refine_ls_wR_factor_ref 0.1173
_reflns_number_gt 4850
_reflns_number_total 5145
_reflns_threshold_expression >2sigma(I)
_cod_data_source_file cg9007476_si_003.cif
_cod_data_source_block 4
_cod_depositor_comments
;
The following automatic conversions were performed:

'_symmetry_cell_setting' value 'Monoclinic' changed to 'monoclinic'
according to /home/saulius/struct/CIF-dictionaries/cif_core.dic
dictionary named 'cif_core.dic' version 2.4.2 from
2011-04-26.

'_exptl_absorpt_correction_type' value 'Multi-scan'
changed to 'multi-scan' according to
/home/saulius/struct/CIF-dictionaries/cif_core.dic dictionary named
'cif_core.dic' version 2.4.2 from 2011-04-26.

Automatic conversion script
Id: cif_fix_values 1715 2011-07-08 13:25:40Z adriana 
;
_cod_original_cell_volume 2636.3(11)
_cod_original_sg_symbol_H-M Cc
_cod_database_code 4502230

loop_
_symmetry_equiv_pos_as_xyz
'x, y, z'
'x, -y, z+1/2'
'x+1/2, y+1/2, z'
'x+1/2, -y+1/2, z+1/2'

loop_
_atom_site_label
_atom_site_type_symbol
_atom_site_fract_x
_atom_site_fract_y
_atom_site_fract_z
_atom_site_U_iso_or_equiv
_atom_site_adp_type
_atom_site_occupancy
_atom_site_symmetry_multiplicity
_atom_site_calc_flag
_atom_site_refinement_flags
Cd1 Cd 0.63919(6) 0.839778(15) 0.56949(6) 0.01428(11) Uani 1 1 d .
O1 O 0.6964(4) 0.7708(4) 0.4282(4) 0.0242(11) Uani 1 1 d .
O2 O 0.7718(4) 0.7242(4) 0.5789(5) 0.0243(12) Uani 1 1 d .
O3 O 1.0023(4) 0.4538(4) 0.5782(5) 0.0224(13) Uani 1 1 d .
O4 O 1.0570(4) 0.4266(4) 0.4338(4) 0.0237(11) Uani 1 1 d .
O5 O 0.5923(4) 0.7711(3) 0.7166(5) 0.0265(12) Uani 1 1 d .
O6 O 0.5261(5) 0.7129(5) 0.5637(6) 0.0372(16) Uani 1 1 d .
O7 O 0.2311(4) 0.4210(3) 0.7028(4) 0.0205(10) Uani 1 1 d .
H25 H 0.2295 0.4187 0.7738 0.025 Uiso 1 1 calc R
O8 O 0.2821(5) 0.4592(4) 0.5586(5) 0.0237(13) Uani 1 1 d .
O9 O 0.8695(4) 0.6415(4) 0.1646(4) 0.0249(11) Uani 1 1 d .
H23 H 0.9103 0.6120 0.1409 0.037 Uiso 1 1 calc R
O10 O 0.4208(4) 0.6247(4) 0.9796(4) 0.0241(11) Uani 1 1 d .
H24 H 0.3765 0.5972 0.9994 0.036 Uiso 1 1 calc R
O11 O 0.7190(5) 0.3967(4) 0.3634(5) 0.0570(14) Uiso 1 1 d .
O12 O 1.0582(4) 0.6949(3) 0.7561(4) 0.0355(11) Uiso 1 1 d .
O13W O 0.8696(4) 0.6458(3) 0.7487(4) 0.0347(10) Uiso 1 1 d .
N1 N 0.7444(4) 0.8034(4) 0.8698(5) 0.0345(13) Uiso 1 1 d .
H1A H 0.7204 0.7461 0.8595 0.041 Uiso 1 1 calc R
H1B H 0.7447 0.8286 0.8067 0.041 Uiso 1 1 calc R
N2 N 0.6580(4) 0.4879(4) 0.4753(5) 0.0396(12) Uiso 1 1 d .
C1 C 0.7601(5) 0.7210(4) 0.4839(6) 0.0150(12) Uani 1 1 d .
C2 C 0.8236(6) 0.6619(3) 0.4283(7) 0.0124(16) Uani 1 1 d .
C3 C 0.8189(7) 0.6737(5) 0.3185(8) 0.0200(17) Uani 1 1 d .
H3 H 0.7771 0.7167 0.2825 0.024 Uiso 1 1 calc R
C4 C 0.8753(6) 0.6219(5) 0.2673(6) 0.0211(15) Uani 1 1 d .
C5 C 0.9353(5) 0.5567(4) 0.3206(6) 0.0153(13) Uani 1 1 d .
H5 H 0.9762 0.5238 0.2851 0.018 Uiso 1 1 calc R
C6 C 0.9370(6) 0.5385(5) 0.4259(6) 0.0173(14) Uani 1 1 d .
C7 C 0.8799(5) 0.5949(4) 0.4814(5) 0.0149(12) Uani 1 1 d .
H7 H 0.8809 0.5862 0.5523 0.018 Uiso 1 1 calc R
C8 C 1.0002(5) 0.4667(5) 0.4825(6) 0.0162(14) Uani 1 1 d .
C9 C 0.5364(6) 0.7178(5) 0.6648(7) 0.0286(17) Uani 1 1 d .
C10 C 0.4777(6) 0.6542(4) 0.7197(8) 0.0201(19) Uani 1 1 d .
C11 C 0.4763(7) 0.6664(4) 0.8224(9) 0.023(2) Uani 1 1 d .
H11 H 0.5161 0.7107 0.8588 0.027 Uiso 1 1 calc R
C12 C 0.4152(5) 0.6131(5) 0.8766(6) 0.0190(14) Uani 1 1 d .
C13 C 0.3532(5) 0.5475(5) 0.8207(6) 0.0196(14) Uani 1 1 d .
H13 H 0.3132 0.5113 0.8538 0.024 Uiso 1 1 calc R
C14 C 0.3537(5) 0.5386(5) 0.7137(6) 0.0182(15) Uani 1 1 d .
C15 C 0.4153(6) 0.5875(5) 0.6654(6) 0.0256(16) Uani 1 1 d .
H15 H 0.4165 0.5770 0.5952 0.031 Uiso 1 1 calc R
C16 C 0.2847(6) 0.4700(5) 0.6546(6) 0.0199(16) Uani 1 1 d .
C17 C 0.8429(6) 0.7965(5) 0.9232(7) 0.0485(16) Uiso 1 1 d .
H17A H 0.8791 0.7594 0.8828 0.073 Uiso 1 1 calc R
H17B H 0.8441 0.7687 0.9903 0.073 Uiso 1 1 calc R
H17C H 0.8706 0.8570 0.9319 0.073 Uiso 1 1 calc R
C18 C 0.6717(4) 0.8640(4) 0.9298(5) 0.0289(11) Uiso 1 1 d .
H18A H 0.6086 0.8644 0.8886 0.043 Uiso 1 1 calc R
H18B H 0.6950 0.9261 0.9392 0.043 Uiso 1 1 calc R
H18C H 0.6691 0.8370 0.9965 0.043 Uiso 1 1 calc R
C19 C 0.7107(6) 0.4200(5) 0.4501(6) 0.0490(17) Uiso 1 1 d .
H19 H 0.7452 0.3864 0.5048 0.059 Uiso 1 1 calc R
C20 C 0.5980(6) 0.5487(5) 0.3992(6) 0.0471(16) Uiso 1 1 d .
H20A H 0.6079 0.5336 0.3301 0.071 Uiso 1 1 calc R
H20B H 0.6156 0.6118 0.4141 0.071 Uiso 1 1 calc R
H20C H 0.5316 0.5401 0.4042 0.071 Uiso 1 1 calc R
C21 C 0.6510(7) 0.5030(5) 0.5817(8) 0.0492(18) Uiso 1 1 d .
H21A H 0.6922 0.4607 0.6247 0.074 Uiso 1 1 calc R
H21B H 0.5859 0.4936 0.5914 0.074 Uiso 1 1 calc R
H21C H 0.6701 0.5650 0.6007 0.074 Uiso 1 1 calc R
C22 C 1.0320(6) 0.7770(5) 0.6857(6) 0.0438(15) Uiso 1 1 d .

loop_
_atom_site_aniso_label
_atom_site_aniso_U_11
_atom_site_aniso_U_22
_atom_site_aniso_U_33
_atom_site_aniso_U_23
_atom_site_aniso_U_13
_atom_site_aniso_U_12
Cd1 0.01840(16) 0.01163(14) 0.01348(15) -0.0011(2) 0.00457(10) 0.00037(19)
O1 0.020(2) 0.031(3) 0.022(2) -0.003(2) 0.004(2) 0.0038(19)
O2 0.033(3) 0.019(2) 0.023(3) 0.0092(17) 0.011(2) 0.0126(17)
O3 0.027(3) 0.020(2) 0.019(3) 0.002(2) 0.002(2) 0.000(2)
O4 0.026(2) 0.027(2) 0.019(2) 0.004(2) 0.006(2) 0.0117(19)
O5 0.031(3) 0.011(2) 0.041(3) -0.003(2) 0.015(2) -0.0137(18)
O6 0.046(3) 0.035(3) 0.039(3) -0.003(2) 0.030(3) -0.015(2)
O7 0.024(2) 0.016(2) 0.021(2) 0.0006(19) 0.003(2) -0.0072(17)
O8 0.034(3) 0.022(2) 0.016(3) -0.004(2) 0.007(2) -0.006(2)
O9 0.031(3) 0.032(2) 0.013(2) 0.0037(18) 0.0073(19) 0.0067(19)
O10 0.036(3) 0.017(2) 0.020(2) -0.0015(17) 0.0061(19) -0.0092(17)
C1 0.017(3) 0.010(2) 0.017(3) -0.002(2) 0.001(2) 0.0069(18)
C2 0.006(3) 0.015(3) 0.017(3) -0.0053(18) 0.005(2) 0.0037(16)
C3 0.020(3) 0.018(3) 0.022(4) 0.008(2) 0.007(3) 0.005(2)
C4 0.028(3) 0.021(3) 0.015(3) 0.000(2) 0.006(3) -0.001(2)
C5 0.025(3) 0.007(2) 0.015(3) 0.000(2) 0.007(2) 0.003(2)
C6 0.025(3) 0.016(3) 0.012(3) -0.007(2) 0.006(2) 0.009(2)
C7 0.020(3) 0.013(2) 0.014(3) -0.003(2) 0.008(2) 0.0066(19)
C8 0.013(3) 0.012(3) 0.022(4) -0.003(3) -0.002(3) 0.006(2)
C9 0.028(4) 0.023(3) 0.038(4) -0.009(3) 0.016(3) -0.008(3)
C10 0.014(4) 0.018(3) 0.029(4) -0.004(2) 0.009(3) 0.0020(19)
C11 0.022(4) 0.019(3) 0.030(4) -0.008(2) 0.014(3) -0.012(2)
C12 0.023(3) 0.015(3) 0.019(3) -0.005(2) 0.006(2) -0.003(2)
C13 0.017(3) 0.019(3) 0.023(3) 0.002(2) 0.003(3) -0.001(2)
C14 0.021(3) 0.010(3) 0.024(4) -0.008(3) 0.005(3) -0.002(2)
C15 0.034(4) 0.019(3) 0.026(3) -0.004(3) 0.011(3) 0.000(2)
C16 0.032(4) 0.013(3) 0.017(4) -0.003(3) 0.011(3) 0.005(2)

loop_
_atom_type_symbol
_atom_type_description
_atom_type_scat_dispersion_real
_atom_type_scat_dispersion_imag
_atom_type_scat_source
C C 0.0033 0.0016 'International Tables Vol C Tables 4.2.6.8 and 6.1.1.4'
H H 0.0000 0.0000 'International Tables Vol C Tables 4.2.6.8 and 6.1.1.4'
N N 0.0061 0.0033 'International Tables Vol C Tables 4.2.6.8 and 6.1.1.4'
O O 0.0106 0.0060 'International Tables Vol C Tables 4.2.6.8 and 6.1.1.4'
Cd Cd -0.8075 1.2024 'International Tables Vol C Tables 4.2.6.8 and 6.1.1.4'

loop_
_geom_angle_atom_site_label_1
_geom_angle_atom_site_label_2
_geom_angle_atom_site_label_3
_geom_angle
_geom_angle_site_symmetry_1
_geom_angle_site_symmetry_3
O4 Cd1 O7 116.21(12) 3_455 3
O4 Cd1 O5 132.7(2) 3_455 .
O7 Cd1 O5 78.72(18) 3 .
O4 Cd1 O1 80.16(19) 3_455 .
O7 Cd1 O1 125.5(2) 3 .
O5 Cd1 O1 129.63(11) . .
O4 Cd1 O6 98.4(3) 3_455 .
O7 Cd1 O6 133.9(2) 3 .
O5 Cd1 O6 55.3(2) . .
O1 Cd1 O6 88.0(2) . .
O4 Cd1 O2 132.60(19) 3_455 .
O7 Cd1 O2 89.1(2) 3 .
O5 Cd1 O2 89.30(19) . .
O1 Cd1 O2 53.15(19) . .
O6 Cd1 O2 88.69(18) . .
O4 Cd1 O3 52.96(19) 3_455 3_455
O7 Cd1 O3 88.3(2) 3 3_455
O5 Cd1 O3 85.3(2) . 3_455
O1 Cd1 O3 132.1(2) . 3_455
O6 Cd1 O3 89.6(2) . 3_455
O2 Cd1 O3 174.4(2) . 3_455
O4 Cd1 C9 117.7(2) 3_455 .
O7 Cd1 C9 105.4(2) 3 .
O5 Cd1 C9 26.7(2) . .
O1 Cd1 C9 111.1(2) . .
O6 Cd1 C9 28.6(3) . .
O2 Cd1 C9 89.7(2) . .
O3 Cd1 C9 86.2(2) 3_455 .
C1 O1 Cd1 95.6(4) . .
C1 O2 Cd1 90.2(4) . .
C8 O3 Cd1 86.8(4) . 3_545
C8 O4 Cd1 98.5(5) . 3_545
C9 O5 Cd1 93.6(5) . .
C9 O6 Cd1 88.1(5) . .
C16 O7 Cd1 102.7(5) . 3_445
C16 O7 H25 128.6 . .
Cd1 O7 H25 128.6 3_445 .
C4 O9 H23 109.5 . .
C12 O10 H24 109.5 . .
C17 N1 C18 115.7(5) . .
C17 N1 H1A 108.3 . .
C18 N1 H1A 108.3 . .
C17 N1 H1B 108.3 . .
C18 N1 H1B 108.3 . .
H1A N1 H1B 107.4 . .
C19 N2 C21 119.7(7) . .
C19 N2 C20 124.5(6) . .
C21 N2 C20 115.6(6) . .
O2 C1 O1 121.0(6) . .
O2 C1 C2 121.1(7) . .
O1 C1 C2 117.8(7) . .
C7 C2 C3 121.0(7) . .
C7 C2 C1 120.2(8) . .
C3 C2 C1 118.7(7) . .
C4 C3 C2 119.7(8) . .
C4 C3 H3 120.1 . .
C2 C3 H3 120.1 . .
O9 C4 C3 115.3(8) . .
O9 C4 C5 124.8(7) . .
C3 C4 C5 119.8(7) . .
C4 C5 C6 122.2(6) . .
C4 C5 H5 118.9 . .
C6 C5 H5 118.9 . .
C5 C6 C7 118.2(6) . .
C5 C6 C8 122.0(7) . .
C7 C6 C8 119.7(7) . .
C2 C7 C6 118.8(7) . .
C2 C7 H7 120.6 . .
C6 C7 H7 120.6 . .
O4 C8 O3 121.7(7) . .
O4 C8 C6 117.3(7) . .
O3 C8 C6 120.6(7) . .
O5 C9 O6 123.0(8) . .
O5 C9 C10 118.9(8) . .
O6 C9 C10 118.2(8) . .
O5 C9 Cd1 59.7(4) . .
O6 C9 Cd1 63.3(4) . .
C10 C9 Cd1 177.3(5) . .
C11 C10 C15 118.1(8) . .
C11 C10 C9 119.5(7) . .
C15 C10 C9 122.0(9) . .
C10 C11 C12 121.8(8) . .
C10 C11 H11 119.1 . .
C12 C11 H11 119.1 . .
O10 C12 C13 121.9(7) . .
O10 C12 C11 119.1(7) . .
C13 C12 C11 119.0(8) . .
C14 C13 C12 118.0(7) . .
C14 C13 H13 121.0 . .
C12 C13 H13 121.0 . .
C15 C14 C13 121.6(7) . .
C15 C14 C16 121.3(8) . .
C13 C14 C16 117.1(7) . .
C14 C15 C10 121.4(8) . .
C14 C15 H15 119.3 . .
C10 C15 H15 119.3 . .
O8 C16 O7 120.0(7) . .
O8 C16 C14 119.8(7) . .
O7 C16 C14 120.2(7) . .
N1 C17 H17A 109.5 . .
N1 C17 H17B 109.5 . .
H17A C17 H17B 109.5 . .
N1 C17 H17C 109.5 . .
H17A C17 H17C 109.5 . .
H17B C17 H17C 109.5 . .
N1 C18 H18A 109.5 . .
N1 C18 H18B 109.5 . .
H18A C18 H18B 109.5 . .
N1 C18 H18C 109.5 . .
H18A C18 H18C 109.5 . .
H18B C18 H18C 109.5 . .
O11 C19 N2 126.6(8) . .
O11 C19 H19 116.7 . .
N2 C19 H19 116.7 . .
N2 C20 H20A 109.5 . .
N2 C20 H20B 109.5 . .
H20A C20 H20B 109.5 . .
N2 C20 H20C 109.5 . .
H20A C20 H20C 109.5 . .
H20B C20 H20C 109.5 . .
N2 C21 H21A 109.5 . .
N2 C21 H21B 109.5 . .
H21A C21 H21B 109.5 . .
N2 C21 H21C 109.5 . .
H21A C21 H21C 109.5 . .
H21B C21 H21C 109.5 . .

loop_
_geom_bond_atom_site_label_1
_geom_bond_atom_site_label_2
_geom_bond_distance
_geom_bond_site_symmetry_2
Cd1 O4 2.318(5) 3_455
Cd1 O7 2.310(5) 3
Cd1 O5 2.354(6) .
Cd1 O1 2.356(5) .
Cd1 O6 2.432(6) .
Cd1 O2 2.504(5) .
Cd1 O3 2.564(6) 3_455
Cd1 C9 2.720(8) .
O1 C1 1.280(9) .
O2 C1 1.222(10) .
O3 C8 1.256(11) .
O3 Cd1 2.564(6) 3_545
O4 C8 1.248(9) .
O4 Cd1 2.318(5) 3_545
O5 C9 1.224(10) .
O6 C9 1.303(12) .
O7 C16 1.278(9) .
O7 Cd1 2.310(5) 3_445
O7 H25 0.9300 .
O8 C16 1.255(10) .
O9 C4 1.356(10) .
O9 H23 0.8200 .
O10 C12 1.342(10) .
O10 H24 0.8200 .
O11 C19 1.203(10) .
O12 C22 1.511(9) .
N1 C17 1.451(10) .
N1 C18 1.648(8) .
N1 H1A 0.9000 .
N1 H1B 0.9000 .
N2 C19 1.310(10) .
N2 C21 1.424(12) .
N2 C20 1.482(10) .
C1 C2 1.513(9) .
C2 C7 1.368(10) .
C2 C3 1.431(14) .
C3 C4 1.352(11) .
C3 H3 0.9300 .
C4 C5 1.379(10) .
C5 C6 1.393(10) .
C5 H5 0.9300 .
C6 C7 1.429(8) .
C6 C8 1.486(10) .
C7 H7 0.9300 .
C9 C10 1.502(11) .
C10 C11 1.353(16) .
C10 C15 1.416(12) .
C11 C12 1.432(11) .
C11 H11 0.9300 .
C12 C13 1.410(10) .
C13 C14 1.402(12) .
C13 H13 0.9300 .
C14 C15 1.358(11) .
C14 C16 1.511(10) .
C15 H15 0.9300 .
C17 H17A 0.9600 .
C17 H17B 0.9600 .
C17 H17C 0.9600 .
C18 H18A 0.9600 .
C18 H18B 0.9600 .
C18 H18C 0.9600 .
C19 H19 0.9300 .
C20 H20A 0.9600 .
C20 H20B 0.9600 .
C20 H20C 0.9600 .
C21 H21A 0.9600 .
C21 H21B 0.9600 .
C21 H21C 0.9600 .
